data_7100174
loop_
_publ_author_name
'C. T'
'B. Rene'
'E. Dana'
'F. Chantall'
'S. Gabriele'
'T. Heikki M.'

_publ_section_title
;
Stable Spirocyclic Neutral Radicals: Aluminum and
Gallium Boraamidinates
;
_journal_name_full 'Chemical Communications'
_journal_paper_doi 10.1039/b506253e
_journal_year 2005
_chemical_formula_moiety 'C28 H46 B2 Ga N4'
_chemical_formula_sum 'C28 H46 B2 Ga N4'
_chemical_formula_weight 530.03
_space_group_IT_number 60
_symmetry_cell_setting orthorhombic
_symmetry_space_group_name_Hall '-P 2n 2ab'
_symmetry_space_group_name_H-M 'P b c n'
_cell_angle_alpha 90.00
_cell_angle_beta 90.00
_cell_angle_gamma 90.00
_cell_formula_units_Z 4
_cell_length_a 17.173(3)
_cell_length_b 8.9446(18)
_cell_length_c 20.337(4)
_cell_measurement_temperature 173(2)
_cell_volume 3123.8(11)
_diffrn_ambient_temperature 173(2)
_exptl_crystal_density_diffrn 1.127
_cod_depositor_comments
;
The following automatic conversions were performed:
'_symmetry_cell_setting' value 'Orthorhombic' changed to 'orthorhombic'
according to '/home/saulius/struct/CIF-dictionaries/cif_core.dic'
dictionary named 'cif_core.dic' version 2.4.1 from 2010-06-29.

Automatic conversion script
Id: cif_fix_enum 1527 2010-12-29 10:47:43Z saulius 
;
_cod_database_code 7100174

loop_
_symmetry_equiv_pos_as_xyz
'x, y, z'
'-x+1/2, -y+1/2, z+1/2'
'-x, y, -z+1/2'
'x+1/2, -y+1/2, -z'
'-x, -y, -z'
'x-1/2, y-1/2, -z-1/2'
'x, -y, z-1/2'
'-x-1/2, y-1/2, z'

loop_
_atom_site_label
_atom_site_type_symbol
_atom_site_fract_x
_atom_site_fract_y
_atom_site_fract_z
_atom_site_U_iso_or_equiv
_atom_site_adp_type
_atom_site_occupancy
_atom_site_symmetry_multiplicity
_atom_site_calc_flag
_atom_site_refinement_flags
_atom_site_disorder_assembly
_atom_site_disorder_group
Ga1 Ga 0.0000 0.28451(4) 0.2500 0.03582(14) Uani 1 2 d S . .
N1 N -0.00012(13) 0.1951(2) 0.16398(10) 0.0398(5) Uani 1 1 d . . .
C1 C 0.04735(17) 0.0851(3) 0.12968(13) 0.0465(7) Uani 1 1 d . . .
C2 C 0.0840(2) 0.1551(5) 0.06907(19) 0.0858(12) Uani 1 1 d . . .
H2A H 0.0430 0.1857 0.0384 0.129 Uiso 1 1 calc R . .
H2B H 0.1181 0.0820 0.0477 0.129 Uiso 1 1 calc R . .
H2C H 0.1146 0.2428 0.0820 0.129 Uiso 1 1 calc R . .
C3 C -0.0020(2) -0.0450(4) 0.1080(2) 0.0973(14) Uani 1 1 d . . .
H3A H -0.0455 -0.0085 0.0812 0.146 Uiso 1 1 calc R . .
H3B H -0.0225 -0.0970 0.1468 0.146 Uiso 1 1 calc R . .
H3C H 0.0297 -0.1142 0.0820 0.146 Uiso 1 1 calc R . .
C4 C 0.1118(3) 0.0340(5) 0.17523(19) 0.1097(18) Uani 1 1 d . . .
H4A H 0.0891 -0.0154 0.2137 0.165 Uiso 1 1 calc R . .
H4B H 0.1424 0.1206 0.1895 0.165 Uiso 1 1 calc R . .
H4C H 0.1458 -0.0364 0.1519 0.165 Uiso 1 1 calc R . .
B1 B -0.06632(16) 0.2846(3) 0.14452(13) 0.0336(6) Uani 1 1 d . . .
C5 C -0.11010(14) 0.2845(3) 0.07626(11) 0.0345(6) Uani 1 1 d . . .
C6 C -0.17160(17) 0.1887(3) 0.06284(14) 0.0508(8) Uani 1 1 d . . .
H6A H -0.1875 0.1187 0.0953 0.061 Uiso 1 1 calc R . .
C7 C -0.21055(18) 0.1931(4) 0.00266(17) 0.0639(9) Uani 1 1 d . . .
H7A H -0.2529 0.1273 -0.0053 0.077 Uiso 1 1 calc R . .
C8 C -0.18776(19) 0.2921(4) -0.04482(14) 0.0620(9) Uani 1 1 d . . .
H8A H -0.2142 0.2952 -0.0858 0.074 Uiso 1 1 calc R . .
C9 C -0.12713(19) 0.3861(4) -0.03321(14) 0.0582(8) Uani 1 1 d . . .
H9A H -0.1108 0.4541 -0.0664 0.070 Uiso 1 1 calc R . .
C10 C -0.08926(16) 0.3831(3) 0.02649(13) 0.0475(7) Uani 1 1 d . . .
H10A H -0.0475 0.4507 0.0339 0.057 Uiso 1 1 calc R . .
N2 N -0.08378(12) 0.3743(2) 0.20130(10) 0.0371(5) Uani 1 1 d . . .
C11 C -0.13951(15) 0.4945(3) 0.21293(13) 0.0421(6) Uani 1 1 d . . .
C12 C -0.22235(17) 0.4399(4) 0.20159(17) 0.0634(9) Uani 1 1 d . . .
H12A H -0.2282 0.4083 0.1557 0.095 Uiso 1 1 calc R . .
H12B H -0.2590 0.5211 0.2110 0.095 Uiso 1 1 calc R . .
H12C H -0.2332 0.3552 0.2307 0.095 Uiso 1 1 calc R . .
C13 C -0.1228(2) 0.6241(4) 0.16602(19) 0.0745(11) Uani 1 1 d . . .
H13A H -0.1318 0.5916 0.1206 0.112 Uiso 1 1 calc R . .
H13B H -0.0685 0.6557 0.1710 0.112 Uiso 1 1 calc R . .
H13C H -0.1573 0.7080 0.1764 0.112 Uiso 1 1 calc R . .
C14 C -0.1315(2) 0.5475(5) 0.28367(17) 0.0814(12) Uani 1 1 d . . .
H14A H -0.0789 0.5870 0.2907 0.122 Uiso 1 1 calc R . .
H14B H -0.1405 0.4634 0.3136 0.122 Uiso 1 1 calc R . .
H14C H -0.1698 0.6263 0.2923 0.122 Uiso 1 1 calc R . .

loop_
_atom_site_aniso_label
_atom_site_aniso_U_11
_atom_site_aniso_U_22
_atom_site_aniso_U_33
_atom_site_aniso_U_23
_atom_site_aniso_U_13
_atom_site_aniso_U_12
Ga1 0.0432(2) 0.0374(2) 0.0270(2) 0.000 -0.00473(18) 0.000
N1 0.0496(12) 0.0413(13) 0.0286(10) -0.0053(9) -0.0064(10) 0.0082(12)
C1 0.0568(17) 0.0448(16) 0.0380(14) -0.0093(13) -0.0096(13) 0.0147(14)
C2 0.086(3) 0.090(3) 0.081(3) -0.002(2) 0.033(2) 0.027(2)
C3 0.094(3) 0.051(2) 0.147(4) -0.041(2) 0.012(3) 0.003(2)
C4 0.125(3) 0.132(4) 0.072(3) -0.039(3) -0.040(2) 0.089(3)
B1 0.0385(15) 0.0348(15) 0.0277(14) 0.0038(13) 0.0003(12) -0.0046(13)
C5 0.0370(13) 0.0389(14) 0.0276(12) -0.0025(12) -0.0001(10) 0.0030(12)
C6 0.0542(17) 0.059(2) 0.0396(16) -0.0033(14) -0.0010(13) -0.0128(15)
C7 0.0480(17) 0.081(3) 0.062(2) -0.0236(19) -0.0145(16) -0.0068(17)
C8 0.065(2) 0.089(3) 0.0322(15) -0.0112(17) -0.0143(15) 0.024(2)
C9 0.071(2) 0.071(2) 0.0329(15) 0.0100(15) -0.0026(15) 0.0117(18)
C10 0.0498(16) 0.0588(19) 0.0338(14) 0.0055(14) -0.0011(12) -0.0023(14)
N2 0.0412(11) 0.0400(12) 0.0301(10) -0.0023(10) -0.0050(9) 0.0041(10)
C11 0.0443(15) 0.0455(16) 0.0367(15) -0.0057(13) -0.0017(12) 0.0083(13)
C12 0.0479(17) 0.075(2) 0.068(2) -0.0113(18) 0.0035(15) 0.0067(16)
C13 0.079(2) 0.0465(19) 0.098(3) 0.013(2) 0.022(2) 0.0137(18)
C14 0.088(3) 0.095(3) 0.061(2) -0.037(2) -0.0159(19) 0.043(2)

loop_
_geom_bond_atom_site_label_1
_geom_bond_atom_site_label_2
_geom_bond_distance
_geom_bond_site_symmetry_2
_geom_bond_publ_flag
Ga1 N2 1.922(2) 3 ?
Ga1 N2 1.922(2) . ?
Ga1 N1 1.923(2) . ?
Ga1 N1 1.923(2) 3 ?
N1 B1 1.445(3) . ?
N1 C1 1.456(3) . ?
C1 C3 1.506(4) . ?
C1 C4 1.515(4) . ?
C1 C2 1.519(4) . ?
B1 N2 1.438(3) . ?
B1 C5 1.579(4) . ?
C5 C6 1.387(4) . ?
C5 C10 1.389(4) . ?
C6 C7 1.395(4) . ?
C7 C8 1.367(5) . ?
C8 C9 1.359(5) . ?
C9 C10 1.378(4) . ?
N2 C11 1.458(3) . ?
C11 C14 1.521(4) . ?
C11 C12 1.522(4) . ?
C11 C13 1.529(4) . ?
